data_1559598
loop_
_publ_author_name
'Bayer, Uwe'
'Werner, Daniel'
'Berkefeld, Andreas'
'Maichle-M\"ossmer, C\"acilia'
'Anwander, Reiner'

_publ_section_title
;
 Cerium-quinone redox couples put under scrutiny.
;
_journal_issue 4
_journal_name_full 'Chemical science'
_journal_page_first 1343
_journal_page_last 1351
_journal_paper_doi 10.1039/d0sc04489j
_journal_volume 12
_journal_year 2020
_chemical_formula_sum 'C57 H136 Ce2 N6 O2 Si12'
_chemical_formula_weight 1555.03
_chemical_properties_physical Air-sensitive,Moisture-sensitive
_space_group_crystal_system triclinic
_space_group_IT_number 2
_space_group_name_Hall '-P 1'
_space_group_name_H-M_alt 'P -1'
_atom_sites_solution_hydrogens geom
_audit_creation_method SHELXL-2014/7
_audit_update_record
;
2020-08-10 deposited with the CCDC.	2020-11-23 downloaded from the CCDC.
;
_cell_angle_alpha 83.3194(13)
_cell_angle_beta 71.7094(12)
_cell_angle_gamma 63.9637(11)
_cell_formula_units_Z 1
_cell_length_a 11.4339(9)
_cell_length_b 12.0881(10)
_cell_length_c 17.5236(14)
_cell_measurement_reflns_used 7566
_cell_measurement_temperature 150(2)
_cell_measurement_theta_max 24.528
_cell_measurement_theta_min 2.214
_cell_volume 2065.6(3)
_computing_cell_refinement 'SAINT V8.37A (Bruker AXS Inc., 2015)'
_computing_data_collection 'APEX3 v2016.5-0 (Bruker AXS)'
_computing_data_reduction 'SAINT V8.37A (Bruker AXS Inc., 2015)'
_computing_structure_refinement 'SHELXL-2014/7 (Sheldrick, 2014)'
_computing_structure_solution 'SHELXT 2014/5 (Sheldrick, 2014)'
_diffrn_ambient_temperature 150(2)
_diffrn_measured_fraction_theta_full 1.000
_diffrn_measured_fraction_theta_max 0.998
_diffrn_measurement_device_type 'Bruker APEX II DUO'
_diffrn_measurement_method 'omega scans'
_diffrn_radiation_type MoK\a
_diffrn_radiation_wavelength 0.71073
_diffrn_reflns_av_R_equivalents 0.0672
_diffrn_reflns_av_unetI/netI 0.0538
_diffrn_reflns_Laue_measured_fraction_full 1.000
_diffrn_reflns_Laue_measured_fraction_max 0.998
_diffrn_reflns_limit_h_max 14
_diffrn_reflns_limit_h_min -14
_diffrn_reflns_limit_k_max 15
_diffrn_reflns_limit_k_min -15
_diffrn_reflns_limit_l_max 21
_diffrn_reflns_limit_l_min -21
_diffrn_reflns_number 39114
_diffrn_reflns_point_group_measured_fraction_full 1.000
_diffrn_reflns_point_group_measured_fraction_max 0.998
_diffrn_reflns_theta_full 25.242
_diffrn_reflns_theta_max 26.385
_diffrn_reflns_theta_min 2.074
_diffrn_source 'ImuS-focus sealed tube'
_exptl_absorpt_coefficient_mu 1.300
_exptl_absorpt_correction_T_max 0.7454
_exptl_absorpt_correction_T_min 0.6442
_exptl_absorpt_correction_type multi-scan
_exptl_absorpt_process_details sadabs
_exptl_crystal_colour brown
_exptl_crystal_density_diffrn 1.250
_exptl_crystal_description plate
_exptl_crystal_F_000 820
_exptl_crystal_size_max 0.100
_exptl_crystal_size_mid 0.050
_exptl_crystal_size_min 0.010
_refine_diff_density_max 0.470
_refine_diff_density_min -0.442
_refine_diff_density_rms 0.090
_refine_ls_extinction_method none
_refine_ls_goodness_of_fit_ref 1.004
_refine_ls_hydrogen_treatment constr
_refine_ls_matrix_type full
_refine_ls_number_parameters 411
_refine_ls_number_reflns 8433
_refine_ls_number_restraints 122
_refine_ls_restrained_S_all 1.004
_refine_ls_R_factor_all 0.0462
_refine_ls_R_factor_gt 0.0316
_refine_ls_shift/su_max 0.014
_refine_ls_shift/su_mean 0.000
_refine_ls_structure_factor_coef Fsqd
_refine_ls_weighting_details 'w=1/[\s^2^(Fo^2^)+(0.0303P)^2^+0.2668P] where P=(Fo^2^+2Fc^2^)/3'
_refine_ls_weighting_scheme calc
_refine_ls_wR_factor_gt 0.0631
_refine_ls_wR_factor_ref 0.0677
_reflns_Friedel_coverage 0.000
_reflns_number_gt 7010
_reflns_number_total 8433
_reflns_threshold_expression 'I > 2\s(I)'
_cod_data_source_file d0sc04489j2.cif
_cod_data_source_block 4-tBu2hq_[Ce(btsa)3(tBuqun)]
_cod_depositor_comments
;Adding full bibliography for 1559596--1559611.cif.

 Adding full bibliography for 1559596--1559611.cif.
;
_cod_database_code 1559598
_shelx_shelxl_version_number 2014/7
_shelx_space_group_comment
;
The symmetry employed for this shelxl refinement is uniquely defined
by the following loop, which should always be used as a source of
symmetry information in preference to the above space-group names.
They are only intended as comments.
;
_shelx_estimated_absorpt_t_min 0.881
_shelx_estimated_absorpt_t_max 0.987

loop_
_space_group_symop_operation_xyz
'x, y, z'
'-x, -y, -z'

loop_
_atom_site_label
_atom_site_type_symbol
_atom_site_fract_x
_atom_site_fract_y
_atom_site_fract_z
_atom_site_U_iso_or_equiv
_atom_site_adp_type
_atom_site_occupancy
_atom_site_site_symmetry_order
_atom_site_calc_flag
_atom_site_refinement_flags_posn
_atom_site_refinement_flags_adp
_atom_site_refinement_flags_occupancy
_atom_site_disorder_assembly
_atom_site_disorder_group
C1 C -0.0104(3) 0.0974(3) 0.44712(17) 0.0193(6) Uani 1 1 d . . . . .
C2 C -0.1135(3) 0.1200(3) 0.52078(18) 0.0188(6) Uani 1 1 d . . . . .
C3 C 0.0969(3) -0.0189(3) 0.42915(18) 0.0204(7) Uani 1 1 d . . . . .
H3 H 0.164464 -0.030699 0.378728 0.024 Uiso 1 1 calc R U . . .
C4 C -0.0921(4) 0.0382(3) 0.2826(2) 0.0348(8) Uani 1 1 d . . . . .
H4A H -0.045500 0.013035 0.324355 0.052 Uiso 1 1 calc R U . . .
H4B H -0.127422 -0.021009 0.278978 0.052 Uiso 1 1 calc R U . . .
H4C H -0.167669 0.120159 0.296435 0.052 Uiso 1 1 calc R U . . .
C5 C -0.0671(4) 0.0811(4) 0.1092(2) 0.0451(10) Uani 1 1 d . . . . .
H5A H -0.009384 0.089243 0.056127 0.068 Uiso 1 1 calc R U . . .
H5B H -0.148663 0.158966 0.125214 0.068 Uiso 1 1 calc R U . . .
H5C H -0.094087 0.015316 0.106839 0.068 Uiso 1 1 calc R U . . .
C6 C 0.1684(4) -0.1175(3) 0.1606(3) 0.0511(11) Uani 1 1 d . . . . .
H6A H 0.235098 -0.118805 0.108953 0.077 Uiso 1 1 calc R U . . .
H6B H 0.129032 -0.173702 0.157400 0.077 Uiso 1 1 calc R U . . .
H6C H 0.213609 -0.143841 0.202963 0.077 Uiso 1 1 calc R U . . .
C7 C 0.2716(4) 0.0730(4) 0.0094(2) 0.0502(11) Uani 1 1 d . . . . .
H7A H 0.214624 0.037398 0.000394 0.075 Uiso 1 1 calc R U . . .
H7B H 0.347294 0.008533 0.026345 0.075 Uiso 1 1 calc R U . . .
H7C H 0.307692 0.108314 -0.040606 0.075 Uiso 1 1 calc R U . . .
C8 C 0.2880(3) 0.2558(3) 0.0993(2) 0.0349(8) Uani 1 1 d . . . . .
H8A H 0.245437 0.310642 0.146837 0.052 Uiso 1 1 calc R U . . .
H8B H 0.310541 0.301435 0.051234 0.052 Uiso 1 1 calc R U . . .
H8C H 0.371362 0.186429 0.104980 0.052 Uiso 1 1 calc R U . . .
C9 C 0.0348(4) 0.3258(4) 0.0512(2) 0.0458(10) Uani 1 1 d . . . . .
H9A H -0.015602 0.394281 0.090737 0.069 Uiso 1 1 calc R U . . .
H9B H -0.028247 0.297341 0.042596 0.069 Uiso 1 1 calc R U . . .
H9C H 0.079105 0.353545 0.000340 0.069 Uiso 1 1 calc R U . . .
C10 C 0.5607(3) -0.0543(3) 0.3246(2) 0.0395(9) Uani 1 1 d . . . . .
H10A H 0.508011 -0.095274 0.360890 0.059 Uiso 1 1 calc R U . . .
H10B H 0.581386 -0.007341 0.356325 0.059 Uiso 1 1 calc R U . . .
H10C H 0.645922 -0.116346 0.290927 0.059 Uiso 1 1 calc R U . . .
C11 C 0.5689(3) 0.1255(3) 0.1938(2) 0.0400(9) Uani 1 1 d . . . . .
H11A H 0.519103 0.186170 0.159830 0.060 Uiso 1 1 calc R U . . .
H11B H 0.652137 0.061964 0.159639 0.060 Uiso 1 1 calc R U . . .
H11C H 0.592970 0.166484 0.227468 0.060 Uiso 1 1 calc R U . . .
C12 C 0.4358(3) -0.0467(3) 0.1966(2) 0.0301(8) Uani 1 1 d . . . . .
H12A H 0.392091 0.003776 0.156773 0.045 Uiso 1 1 calc R U . . .
H12B H 0.378163 -0.084529 0.231208 0.045 Uiso 1 1 calc R U . . .
H12C H 0.524682 -0.111298 0.168926 0.045 Uiso 1 1 calc R U . . .
C13 C 0.4320(3) 0.2674(3) 0.3922(2) 0.0348(8) Uani 1 1 d . . . . .
H13A H 0.518858 0.193697 0.381861 0.052 Uiso 1 1 calc R U . . .
H13B H 0.415078 0.308730 0.442045 0.052 Uiso 1 1 calc R U . . .
H13C H 0.435798 0.323530 0.347387 0.052 Uiso 1 1 calc R U . . .
C14 C 0.1277(3) 0.3648(3) 0.43477(19) 0.0286(8) Uani 1 1 d . . . . .
H14A H 0.050539 0.343267 0.447593 0.043 Uiso 1 1 calc R U . . .
H14B H 0.122116 0.423706 0.391116 0.043 Uiso 1 1 calc R U . . .
H14C H 0.125098 0.401917 0.482462 0.043 Uiso 1 1 calc R U . . .
C15 C 0.2891(4) 0.1141(3) 0.4878(2) 0.0369(9) Uani 1 1 d . . . . .
H15A H 0.212570 0.092744 0.496458 0.055 Uiso 1 1 calc R U . . .
H15B H 0.278769 0.153820 0.536674 0.055 Uiso 1 1 calc R U . . .
H15C H 0.374652 0.039056 0.475107 0.055 Uiso 1 1 calc R U . . .
C19 C -0.0148(4) 0.6848(3) 0.3041(2) 0.0375(9) Uani 1 1 d . . . . .
H19A H -0.101861 0.736569 0.293434 0.056 Uiso 1 1 calc R U . . .
H19B H 0.039795 0.731710 0.294426 0.056 Uiso 1 1 calc R U . . .
H19C H -0.031605 0.659325 0.360151 0.056 Uiso 1 1 calc R U . . .
C16 C -0.2223(3) 0.3797(3) 0.2725(2) 0.0321(8) Uani 1 1 d . . . . .
H16A H -0.187971 0.314930 0.309505 0.048 Uiso 1 1 calc R U . . .
H16B H -0.182685 0.345408 0.217461 0.048 Uiso 1 1 calc R U . . .
H16C H -0.321757 0.412224 0.287349 0.048 Uiso 1 1 calc R U . . .
C21 C 0.2580(3) 0.4739(3) 0.2423(2) 0.0365(9) Uani 1 1 d . . . . .
H21A H 0.296007 0.384293 0.235448 0.055 Uiso 1 1 calc R U . . .
H21B H 0.258007 0.493773 0.294997 0.055 Uiso 1 1 calc R U . . .
H21C H 0.313668 0.505995 0.199948 0.055 Uiso 1 1 calc R U . . .
C17 C -0.2363(3) 0.6211(3) 0.2023(2) 0.0356(8) Uani 1 1 d . . . . .
H17A H -0.219023 0.692874 0.205086 0.053 Uiso 1 1 calc R U . . .
H17B H -0.334374 0.647372 0.213386 0.053 Uiso 1 1 calc R U . . .
H17C H -0.188466 0.582825 0.148372 0.053 Uiso 1 1 calc R U . . .
C20 C 0.0889(4) 0.5988(3) 0.1303(2) 0.0413(9) Uani 1 1 d . . . . .
H20A H 0.108850 0.530491 0.095919 0.062 Uiso 1 1 calc R U . . .
H20B H 0.161239 0.626989 0.110375 0.062 Uiso 1 1 calc R U . . .
H20C H 0.001560 0.666829 0.129214 0.062 Uiso 1 1 calc R U . . .
C18 C -0.2719(3) 0.5856(3) 0.3794(2) 0.0359(9) Uani 1 1 d . . . . .
H18A H -0.262396 0.662228 0.380028 0.054 Uiso 1 1 calc R U . . .
H18B H -0.236544 0.531270 0.420736 0.054 Uiso 1 1 calc R U . . .
H18C H -0.368291 0.604501 0.390300 0.054 Uiso 1 1 calc R U . . .
C22 C -0.2384(3) 0.2434(3) 0.54505(18) 0.0226(7) Uani 1 1 d . . . . .
C23 C -0.3268(3) 0.2659(3) 0.4898(2) 0.0371(9) Uani 1 1 d . . . . .
H23A H -0.404875 0.346566 0.503007 0.056 Uiso 1 1 calc R U . . .
H23B H -0.359430 0.201539 0.497461 0.056 Uiso 1 1 calc R U . . .
H23C H -0.272746 0.263828 0.433738 0.056 Uiso 1 1 calc R U . . .
C24 C -0.1970(3) 0.3490(3) 0.5399(2) 0.0347(8) Uani 1 1 d . . . . .
H24A H -0.278822 0.426171 0.557489 0.052 Uiso 1 1 calc R U . . .
H24B H -0.146822 0.355893 0.484186 0.052 Uiso 1 1 calc R U . . .
H24C H -0.138983 0.332509 0.574603 0.052 Uiso 1 1 calc R U . . .
C25 C -0.3266(3) 0.2462(3) 0.63159(19) 0.0362(9) Uani 1 1 d . . . . .
H25A H -0.403216 0.327741 0.644666 0.054 Uiso 1 1 calc R U . . .
H25B H -0.271742 0.228804 0.668384 0.054 Uiso 1 1 calc R U . . .
H25C H -0.361443 0.183695 0.637165 0.054 Uiso 1 1 calc R U . . .
Ce1 Ce 0.10246(2) 0.24022(2) 0.28461(2) 0.01415(5) Uani 1 1 d . . . . .
N1 N 0.0989(2) 0.1471(2) 0.18295(15) 0.0202(5) Uani 1 1 d . . . . .
N2 N 0.3014(2) 0.1634(2) 0.31331(14) 0.0183(5) Uani 1 1 d . . . . .
N3 N 0.0013(2) 0.4440(2) 0.26321(14) 0.0206(6) Uani 1 1 d . . . . .
O1 O -0.0110(2) 0.18593(18) 0.38994(12) 0.0216(5) Uani 1 1 d . . . . .
Si1 Si 0.02993(9) 0.04260(8) 0.18450(6) 0.0281(2) Uani 1 1 d . . . . .
Si2 Si 0.16694(9) 0.19660(9) 0.08951(5) 0.0289(2) Uani 1 1 d . . . . .
Si3 Si 0.45932(8) 0.05252(8) 0.25923(5) 0.0247(2) Uani 1 1 d . . . . .
Si4 Si 0.29148(9) 0.22191(8) 0.40245(5) 0.0231(2) Uani 1 1 d . . . . .
Si5 Si -0.17360(9) 0.50731(8) 0.27841(5) 0.0245(2) Uani 1 1 d . . . . .
Si6 Si 0.07933(9) 0.54560(8) 0.23595(5) 0.0259(2) Uani 1 1 d . . . . .
C1_1 C 0.3914(17) 0.5388(18) 0.9084(11) 0.120(8) Uani 0.5 1 d D U P A -1
H1A_1 H 0.441268 0.471274 0.868280 0.180 Uiso 0.5 1 calc R U P A -1
H1B_1 H 0.385154 0.616425 0.881993 0.180 Uiso 0.5 1 calc R U P A -1
H1C_1 H 0.299594 0.544456 0.934760 0.180 Uiso 0.5 1 calc R U P A -1
C2_1 C 0.4637(8) 0.5154(9) 0.9688(5) 0.063(2) Uani 0.5 1 d D U P A -1
C3_1 C 0.4542(17) 0.6086(12) 1.0115(10) 0.065(4) Uani 0.5 1 d D U P A -1
H3_1 H 0.399486 0.691372 1.001473 0.078 Uiso 0.5 1 calc R U P A -1
C4_1 C 0.5215(11) 0.5859(11) 1.0684(6) 0.084(3) Uani 0.5 1 d D U P A -1
H4_1 H 0.511448 0.651696 1.098483 0.101 Uiso 0.5 1 calc R U P A -1
C5_1 C 0.6039(17) 0.4655(14) 1.0808(10) 0.102(6) Uani 0.5 1 d D U P A -1
H5_1 H 0.653278 0.447116 1.118833 0.122 Uiso 0.5 1 calc R U P A -1
C6_1 C 0.6135(10) 0.3736(10) 1.0380(7) 0.092(4) Uani 0.5 1 d D U P A -1
H6_1 H 0.668460 0.290704 1.047726 0.110 Uiso 0.5 1 calc R U P A -1
C7_1 C 0.547(2) 0.3960(13) 0.9812(12) 0.084(6) Uani 0.5 1 d D U P A -1
H7_1 H 0.558061 0.329950 0.950911 0.101 Uiso 0.5 1 calc R U P A -1

loop_
_atom_site_aniso_label
_atom_site_aniso_U_11
_atom_site_aniso_U_22
_atom_site_aniso_U_33
_atom_site_aniso_U_23
_atom_site_aniso_U_13
_atom_site_aniso_U_12
C1 0.0211(16) 0.0229(16) 0.0171(16) 0.0057(13) -0.0075(13) -0.0124(13)
C2 0.0170(15) 0.0220(15) 0.0195(16) 0.0018(13) -0.0086(13) -0.0085(13)
C3 0.0167(15) 0.0275(17) 0.0156(15) 0.0021(13) -0.0031(12) -0.0098(13)
C4 0.043(2) 0.036(2) 0.037(2) 0.0000(16) -0.0115(17) -0.0269(18)
C5 0.041(2) 0.075(3) 0.035(2) -0.008(2) -0.0107(18) -0.037(2)
C6 0.043(2) 0.032(2) 0.078(3) -0.018(2) -0.008(2) -0.0181(19)
C7 0.052(3) 0.074(3) 0.027(2) -0.018(2) 0.0077(18) -0.038(2)
C8 0.038(2) 0.040(2) 0.0292(19) 0.0032(16) -0.0057(16) -0.0226(18)
C9 0.049(2) 0.066(3) 0.027(2) 0.0113(19) -0.0175(18) -0.027(2)
C10 0.030(2) 0.0292(19) 0.050(2) -0.0090(17) -0.0204(18) 0.0034(16)
C11 0.0219(18) 0.056(2) 0.041(2) -0.0118(19) -0.0020(16) -0.0171(18)
C12 0.0277(18) 0.0253(18) 0.0309(19) -0.0025(15) -0.0067(15) -0.0063(15)
C13 0.0266(18) 0.038(2) 0.043(2) -0.0106(17) -0.0148(17) -0.0101(16)
C14 0.0241(17) 0.0340(19) 0.0252(18) -0.0094(15) -0.0065(14) -0.0082(15)
C15 0.048(2) 0.040(2) 0.0248(19) 0.0011(16) -0.0176(17) -0.0155(18)
C19 0.048(2) 0.0246(18) 0.046(2) 0.0012(16) -0.0212(19) -0.0152(17)
C16 0.0256(18) 0.0321(19) 0.038(2) 0.0053(16) -0.0112(16) -0.0114(16)
C21 0.036(2) 0.040(2) 0.040(2) 0.0082(17) -0.0111(17) -0.0237(18)
C17 0.035(2) 0.0296(19) 0.037(2) 0.0062(16) -0.0183(17) -0.0051(16)
C20 0.060(3) 0.040(2) 0.035(2) 0.0163(18) -0.0203(19) -0.031(2)
C18 0.0280(19) 0.0316(19) 0.037(2) 0.0001(16) -0.0085(16) -0.0033(16)
C22 0.0208(16) 0.0224(16) 0.0205(16) 0.0013(13) -0.0040(13) -0.0073(13)
C23 0.0251(18) 0.046(2) 0.032(2) 0.0026(17) -0.0119(16) -0.0057(17)
C24 0.033(2) 0.0271(18) 0.037(2) -0.0048(16) -0.0033(16) -0.0100(16)
C25 0.0313(19) 0.037(2) 0.0249(19) 0.0016(16) 0.0006(15) -0.0068(16)
Ce1 0.01412(9) 0.01440(8) 0.01369(9) 0.00172(6) -0.00508(6) -0.00552(6)
N1 0.0197(13) 0.0232(13) 0.0207(14) -0.0019(11) -0.0093(11) -0.0088(11)
N2 0.0163(12) 0.0182(13) 0.0188(13) -0.0009(10) -0.0065(11) -0.0048(10)
N3 0.0230(14) 0.0190(13) 0.0182(13) 0.0022(11) -0.0087(11) -0.0060(11)
O1 0.0232(11) 0.0236(11) 0.0179(11) 0.0066(9) -0.0060(9) -0.0113(9)
Si1 0.0270(5) 0.0310(5) 0.0304(5) -0.0085(4) -0.0066(4) -0.0150(4)
Si2 0.0300(5) 0.0410(6) 0.0167(5) -0.0025(4) -0.0044(4) -0.0170(4)
Si3 0.0154(4) 0.0264(5) 0.0270(5) -0.0067(4) -0.0048(4) -0.0034(4)
Si4 0.0201(4) 0.0257(5) 0.0233(5) -0.0029(4) -0.0101(4) -0.0062(4)
Si5 0.0228(5) 0.0217(5) 0.0237(5) 0.0032(4) -0.0094(4) -0.0036(4)
Si6 0.0343(5) 0.0225(5) 0.0249(5) 0.0059(4) -0.0128(4) -0.0143(4)
C1_1 0.078(14) 0.215(18) 0.108(15) 0.040(13) -0.051(12) -0.091(13)
C2_1 0.037(5) 0.085(6) 0.063(6) 0.007(5) -0.009(4) -0.028(5)
C3_1 0.039(9) 0.067(7) 0.086(10) 0.006(7) -0.001(8) -0.032(7)
C4_1 0.076(7) 0.116(8) 0.072(7) -0.004(7) -0.007(6) -0.061(6)
C5_1 0.070(13) 0.153(11) 0.051(9) 0.011(9) 0.003(8) -0.037(10)
C6_1 0.056(7) 0.101(8) 0.081(8) 0.032(6) 0.002(6) -0.023(7)
C7_1 0.062(13) 0.064(7) 0.099(12) -0.009(8) -0.003(10) -0.014(8)

loop_
_atom_type_symbol
_atom_type_description
_atom_type_scat_dispersion_real
_atom_type_scat_dispersion_imag
_atom_type_scat_source
C C 0.0033 0.0016 'International Tables Vol C Tables 4.2.6.8 and 6.1.1.4'
H H 0.0000 0.0000 'International Tables Vol C Tables 4.2.6.8 and 6.1.1.4'
Ce Ce -0.2486 2.6331 'International Tables Vol C Tables 4.2.6.8 and 6.1.1.4'
N N 0.0061 0.0033 'International Tables Vol C Tables 4.2.6.8 and 6.1.1.4'
O O 0.0106 0.0060 'International Tables Vol C Tables 4.2.6.8 and 6.1.1.4'
Si Si 0.0817 0.0704 'International Tables Vol C Tables 4.2.6.8 and 6.1.1.4'

loop_
_geom_angle_atom_site_label_1
_geom_angle_atom_site_label_2
_geom_angle_atom_site_label_3
_geom_angle
_geom_angle_site_symmetry_1
_geom_angle_site_symmetry_3
_geom_angle_publ_flag
O1 C1 C3 117.3(3) . . ?
O1 C1 C2 122.9(3) . . ?
C3 C1 C2 119.8(3) . . ?
C3 C2 C1 114.9(3) 2_556 . ?
C3 C2 C22 121.2(3) 2_556 . ?
C1 C2 C22 123.9(3) . . ?
C1 C3 C2 125.3(3) . 2_556 ?
C1 C3 H3 117.4 . . ?
C2 C3 H3 117.4 2_556 . ?
Si1 C4 H4A 109.5 . . ?
Si1 C4 H4B 109.5 . . ?
H4A C4 H4B 109.5 . . ?
Si1 C4 H4C 109.5 . . ?
H4A C4 H4C 109.5 . . ?
H4B C4 H4C 109.5 . . ?
Si1 C5 H5A 109.5 . . ?
Si1 C5 H5B 109.5 . . ?
H5A C5 H5B 109.5 . . ?
Si1 C5 H5C 109.5 . . ?
H5A C5 H5C 109.5 . . ?
H5B C5 H5C 109.5 . . ?
Si1 C6 H6A 109.5 . . ?
Si1 C6 H6B 109.5 . . ?
H6A C6 H6B 109.5 . . ?
Si1 C6 H6C 109.5 . . ?
H6A C6 H6C 109.5 . . ?
H6B C6 H6C 109.5 . . ?
Si2 C7 H7A 109.5 . . ?
Si2 C7 H7B 109.5 . . ?
H7A C7 H7B 109.5 . . ?
Si2 C7 H7C 109.5 . . ?
H7A C7 H7C 109.5 . . ?
H7B C7 H7C 109.5 . . ?
Si2 C8 H8A 109.5 . . ?
Si2 C8 H8B 109.5 . . ?
H8A C8 H8B 109.5 . . ?
Si2 C8 H8C 109.5 . . ?
H8A C8 H8C 109.5 . . ?
H8B C8 H8C 109.5 . . ?
Si2 C9 H9A 109.5 . . ?
Si2 C9 H9B 109.5 . . ?
H9A C9 H9B 109.5 . . ?
Si2 C9 H9C 109.5 . . ?
H9A C9 H9C 109.5 . . ?
H9B C9 H9C 109.5 . . ?
Si3 C10 H10A 109.5 . . ?
Si3 C10 H10B 109.5 . . ?
H10A C10 H10B 109.5 . . ?
Si3 C10 H10C 109.5 . . ?
H10A C10 H10C 109.5 . . ?
H10B C10 H10C 109.5 . . ?
Si3 C11 H11A 109.5 . . ?
Si3 C11 H11B 109.5 . . ?
H11A C11 H11B 109.5 . . ?
Si3 C11 H11C 109.5 . . ?
H11A C11 H11C 109.5 . . ?
H11B C11 H11C 109.5 . . ?
Si3 C12 H12A 109.5 . . ?
Si3 C12 H12B 109.5 . . ?
H12A C12 H12B 109.5 . . ?
Si3 C12 H12C 109.5 . . ?
H12A C12 H12C 109.5 . . ?
H12B C12 H12C 109.5 . . ?
Si4 C13 H13A 109.5 . . ?
Si4 C13 H13B 109.5 . . ?
H13A C13 H13B 109.5 . . ?
Si4 C13 H13C 109.5 . . ?
H13A C13 H13C 109.5 . . ?
H13B C13 H13C 109.5 . . ?
Si4 C14 H14A 109.5 . . ?
Si4 C14 H14B 109.5 . . ?
H14A C14 H14B 109.5 . . ?
Si4 C14 H14C 109.5 . . ?
H14A C14 H14C 109.5 . . ?
H14B C14 H14C 109.5 . . ?
Si4 C15 H15A 109.5 . . ?
Si4 C15 H15B 109.5 . . ?
H15A C15 H15B 109.5 . . ?
Si4 C15 H15C 109.5 . . ?
H15A C15 H15C 109.5 . . ?
H15B C15 H15C 109.5 . . ?
Si6 C19 H19A 109.5 . . ?
Si6 C19 H19B 109.5 . . ?
H19A C19 H19B 109.5 . . ?
Si6 C19 H19C 109.5 . . ?
H19A C19 H19C 109.5 . . ?
H19B C19 H19C 109.5 . . ?
Si5 C16 H16A 109.5 . . ?
Si5 C16 H16B 109.5 . . ?
H16A C16 H16B 109.5 . . ?
Si5 C16 H16C 109.5 . . ?
H16A C16 H16C 109.5 . . ?
H16B C16 H16C 109.5 . . ?
Si6 C21 H21A 109.5 . . ?
Si6 C21 H21B 109.5 . . ?
H21A C21 H21B 109.5 . . ?
Si6 C21 H21C 109.5 . . ?
H21A C21 H21C 109.5 . . ?
H21B C21 H21C 109.5 . . ?
Si5 C17 H17A 109.5 . . ?
Si5 C17 H17B 109.5 . . ?
H17A C17 H17B 109.5 . . ?
Si5 C17 H17C 109.5 . . ?
H17A C17 H17C 109.5 . . ?
H17B C17 H17C 109.5 . . ?
Si6 C20 H20A 109.5 . . ?
Si6 C20 H20B 109.5 . . ?
H20A C20 H20B 109.5 . . ?
Si6 C20 H20C 109.5 . . ?
H20A C20 H20C 109.5 . . ?
H20B C20 H20C 109.5 . . ?
Si5 C18 H18A 109.5 . . ?
Si5 C18 H18B 109.5 . . ?
H18A C18 H18B 109.5 . . ?
Si5 C18 H18C 109.5 . . ?
H18A C18 H18C 109.5 . . ?
H18B C18 H18C 109.5 . . ?
C24 C22 C25 106.2(3) . . ?
C24 C22 C2 111.3(2) . . ?
C25 C22 C2 112.7(3) . . ?
C24 C22 C23 110.4(3) . . ?
C25 C22 C23 107.5(3) . . ?
C2 C22 C23 108.7(3) . . ?
C22 C23 H23A 109.5 . . ?
C22 C23 H23B 109.5 . . ?
H23A C23 H23B 109.5 . . ?
C22 C23 H23C 109.5 . . ?
H23A C23 H23C 109.5 . . ?
H23B C23 H23C 109.5 . . ?
C22 C24 H24A 109.5 . . ?
C22 C24 H24B 109.5 . . ?
H24A C24 H24B 109.5 . . ?
C22 C24 H24C 109.5 . . ?
H24A C24 H24C 109.5 . . ?
H24B C24 H24C 109.5 . . ?
C22 C25 H25A 109.5 . . ?
C22 C25 H25B 109.5 . . ?
H25A C25 H25B 109.5 . . ?
C22 C25 H25C 109.5 . . ?
H25A C25 H25C 109.5 . . ?
H25B C25 H25C 109.5 . . ?
O1 Ce1 N1 105.28(8) . . ?
O1 Ce1 N2 98.02(8) . . ?
N1 Ce1 N2 116.03(8) . . ?
O1 Ce1 N3 112.59(8) . . ?
N1 Ce1 N3 105.41(9) . . ?
N2 Ce1 N3 118.78(9) . . ?
O1 Ce1 Si2 133.85(6) . . ?
N1 Ce1 Si2 28.97(6) . . ?
N2 Ce1 Si2 108.51(6) . . ?
N3 Ce1 Si2 87.00(6) . . ?
O1 Ce1 Si4 83.02(6) . . ?
N1 Ce1 Si4 143.67(6) . . ?
N2 Ce1 Si4 28.27(6) . . ?
N3 Ce1 Si4 103.52(6) . . ?
Si2 Ce1 Si4 134.49(2) . . ?
O1 Ce1 Si5 91.88(5) . . ?
N1 Ce1 Si5 95.27(6) . . ?
N2 Ce1 Si5 142.91(6) . . ?
N3 Ce1 Si5 27.31(6) . . ?
Si2 Ce1 Si5 88.98(2) . . ?
Si4 Ce1 Si5 120.12(2) . . ?
Si2 N1 Si1 117.32(14) . . ?
Si2 N1 Ce1 112.55(12) . . ?
Si1 N1 Ce1 129.99(13) . . ?
Si4 N2 Si3 117.58(13) . . ?
Si4 N2 Ce1 114.06(11) . . ?
Si3 N2 Ce1 128.35(12) . . ?
Si5 N3 Si6 116.85(14) . . ?
Si5 N3 Ce1 116.09(13) . . ?
Si6 N3 Ce1 127.03(13) . . ?
C1 O1 Ce1 146.79(18) . . ?
N1 Si1 C4 113.86(14) . . ?
N1 Si1 C6 110.49(14) . . ?
C4 Si1 C6 107.13(18) . . ?
N1 Si1 C5 111.75(15) . . ?
C4 Si1 C5 105.44(16) . . ?
C6 Si1 C5 107.83(19) . . ?
N1 Si2 C9 112.85(15) . . ?
N1 Si2 C7 114.88(16) . . ?
C9 Si2 C7 108.57(19) . . ?
N1 Si2 C8 108.62(14) . . ?
C9 Si2 C8 106.79(17) . . ?
C7 Si2 C8 104.53(17) . . ?
C9 Si2 Ce1 109.76(12) . . ?
C7 Si2 Ce1 140.40(14) . . ?
C8 Si2 Ce1 73.41(11) . . ?
N2 Si3 C12 110.25(13) . . ?
N2 Si3 C11 111.36(14) . . ?
C12 Si3 C11 109.85(16) . . ?
N2 Si3 C10 113.46(14) . . ?
C12 Si3 C10 106.12(15) . . ?
C11 Si3 C10 105.57(17) . . ?
N2 Si4 C13 113.16(14) . . ?
N2 Si4 C15 113.44(14) . . ?
C13 Si4 C15 107.96(16) . . ?
N2 Si4 C14 109.16(13) . . ?
C13 Si4 C14 106.61(15) . . ?
C15 Si4 C14 106.06(16) . . ?
C13 Si4 Ce1 134.64(12) . . ?
C15 Si4 Ce1 115.81(12) . . ?
C14 Si4 Ce1 72.77(10) . . ?
N3 Si5 C17 115.19(15) . . ?
N3 Si5 C18 111.97(14) . . ?
C17 Si5 C18 106.97(15) . . ?
N3 Si5 C16 108.47(13) . . ?
C17 Si5 C16 105.78(16) . . ?
C18 Si5 C16 108.09(16) . . ?
C17 Si5 Ce1 138.36(12) . . ?
C18 Si5 Ce1 112.60(11) . . ?
C16 Si5 Ce1 74.02(10) . . ?
N3 Si6 C19 111.22(15) . . ?
N3 Si6 C21 112.44(14) . . ?
C19 Si6 C21 106.20(16) . . ?
N3 Si6 C20 112.26(14) . . ?
C19 Si6 C20 107.90(16) . . ?
C21 Si6 C20 106.48(17) . . ?
C2_1 C1_1 H1A_1 109.5 . . ?
C2_1 C1_1 H1B_1 109.5 . . ?
H1A_1 C1_1 H1B_1 109.5 . . ?
C2_1 C1_1 H1C_1 109.5 . . ?
H1A_1 C1_1 H1C_1 109.5 . . ?
H1B_1 C1_1 H1C_1 109.5 . . ?
C3_1 C2_1 C7_1 118.8(8) . . ?
C3_1 C2_1 C1_1 122.3(11) . . ?
C7_1 C2_1 C1_1 118.8(11) . . ?
C2_1 C3_1 C4_1 122.1(9) . . ?
C2_1 C3_1 H3_1 119.0 . . ?
C4_1 C3_1 H3_1 119.0 . . ?
C3_1 C4_1 C5_1 118.5(9) . . ?
C3_1 C4_1 H4_1 120.7 . . ?
C5_1 C4_1 H4_1 120.7 . . ?
C6_1 C5_1 C4_1 119.1(10) . . ?
C6_1 C5_1 H5_1 120.5 . . ?
C4_1 C5_1 H5_1 120.5 . . ?
C5_1 C6_1 C7_1 122.4(10) . . ?
C5_1 C6_1 H6_1 118.8 . . ?
C7_1 C6_1 H6_1 118.8 . . ?
C6_1 C7_1 C2_1 119.0(9) . . ?
C6_1 C7_1 H7_1 120.5 . . ?
C2_1 C7_1 H7_1 120.5 . . ?

loop_
_geom_bond_atom_site_label_1
_geom_bond_atom_site_label_2
_geom_bond_distance
_geom_bond_site_symmetry_2
_geom_bond_publ_flag
C1 O1 1.378(3) . ?
C1 C3 1.388(4) . ?
C1 C2 1.405(4) . ?
C2 C3 1.397(4) 2_556 ?
C2 C22 1.530(4) . ?
C3 H3 0.9500 . ?
C4 Si1 1.856(3) . ?
C4 H4A 0.9800 . ?
C4 H4B 0.9800 . ?
C4 H4C 0.9800 . ?
C5 Si1 1.874(4) . ?
C5 H5A 0.9800 . ?
C5 H5B 0.9800 . ?
C5 H5C 0.9800 . ?
C6 Si1 1.874(4) . ?
C6 H6A 0.9800 . ?
C6 H6B 0.9800 . ?
C6 H6C 0.9800 . ?
C7 Si2 1.871(4) . ?
C7 H7A 0.9800 . ?
C7 H7B 0.9800 . ?
C7 H7C 0.9800 . ?
C8 Si2 1.872(3) . ?
C8 H8A 0.9800 . ?
C8 H8B 0.9800 . ?
C8 H8C 0.9800 . ?
C9 Si2 1.868(4) . ?
C9 H9A 0.9800 . ?
C9 H9B 0.9800 . ?
C9 H9C 0.9800 . ?
C10 Si3 1.871(3) . ?
C10 H10A 0.9800 . ?
C10 H10B 0.9800 . ?
C10 H10C 0.9800 . ?
C11 Si3 1.870(4) . ?
C11 H11A 0.9800 . ?
C11 H11B 0.9800 . ?
C11 H11C 0.9800 . ?
C12 Si3 1.868(3) . ?
C12 H12A 0.9800 . ?
C12 H12B 0.9800 . ?
C12 H12C 0.9800 . ?
C13 Si4 1.867(3) . ?
C13 H13A 0.9800 . ?
C13 H13B 0.9800 . ?
C13 H13C 0.9800 . ?
C14 Si4 1.880(3) . ?
C14 H14A 0.9800 . ?
C14 H14B 0.9800 . ?
C14 H14C 0.9800 . ?
C15 Si4 1.868(3) . ?
C15 H15A 0.9800 . ?
C15 H15B 0.9800 . ?
C15 H15C 0.9800 . ?
C19 Si6 1.868(3) . ?
C19 H19A 0.9800 . ?
C19 H19B 0.9800 . ?
C19 H19C 0.9800 . ?
C16 Si5 1.878(3) . ?
C16 H16A 0.9800 . ?
C16 H16B 0.9800 . ?
C16 H16C 0.9800 . ?
C21 Si6 1.872(3) . ?
C21 H21A 0.9800 . ?
C21 H21B 0.9800 . ?
C21 H21C 0.9800 . ?
C17 Si5 1.870(3) . ?
C17 H17A 0.9800 . ?
C17 H17B 0.9800 . ?
C17 H17C 0.9800 . ?
C20 Si6 1.874(3) . ?
C20 H20A 0.9800 . ?
C20 H20B 0.9800 . ?
C20 H20C 0.9800 . ?
C18 Si5 1.870(3) . ?
C18 H18A 0.9800 . ?
C18 H18B 0.9800 . ?
C18 H18C 0.9800 . ?
C22 C24 1.528(4) . ?
C22 C25 1.530(4) . ?
C22 C23 1.531(4) . ?
C23 H23A 0.9800 . ?
C23 H23B 0.9800 . ?
C23 H23C 0.9800 . ?
C24 H24A 0.9800 . ?
C24 H24B 0.9800 . ?
C24 H24C 0.9800 . ?
C25 H25A 0.9800 . ?
C25 H25B 0.9800 . ?
C25 H25C 0.9800 . ?
Ce1 O1 2.1173(19) . ?
Ce1 N1 2.235(2) . ?
Ce1 N2 2.246(2) . ?
Ce1 N3 2.259(2) . ?
Ce1 Si2 3.3174(9) . ?
Ce1 Si4 3.3555(9) . ?
Ce1 Si5 3.4038(9) . ?
N1 Si2 1.740(3) . ?
N1 Si1 1.752(3) . ?
N2 Si4 1.741(2) . ?
N2 Si3 1.747(2) . ?
N3 Si5 1.739(3) . ?
N3 Si6 1.758(3) . ?
C1_1 C2_1 1.468(19) . ?
C1_1 H1A_1 0.9800 . ?
C1_1 H1B_1 0.9800 . ?
C1_1 H1C_1 0.9800 . ?
C2_1 C3_1 1.370(11) . ?
C2_1 C7_1 1.374(11) . ?
C3_1 C4_1 1.377(11) . ?
C3_1 H3_1 0.9500 . ?
C4_1 C5_1 1.380(12) . ?
C4_1 H4_1 0.9500 . ?
C5_1 C6_1 1.359(12) . ?
C5_1 H5_1 0.9500 . ?
C6_1 C7_1 1.368(12) . ?
C6_1 H6_1 0.9500 . ?
C7_1 H7_1 0.9500 . ?
